data_2236794
loop_
_publ_author_name
'Kayalvizhi, M.'
'Vasuki, G.'
'Veerareddy, A.'
'Laxminarasimha, G.'

_publ_section_title
;
 3-Chloromethyl-6,7-dimethyl-1,2-benzoxazole
;
_journal_coeditor_code ZS2231
_journal_issue 10
_journal_name_full 'Acta Crystallographica Section E'
_journal_page_first o3008
_journal_paper_doi 10.1107/S1600536812039700
_journal_volume 68
_journal_year 2012
_chemical_formula_iupac 'C10 H10 Cl N O'
_chemical_formula_moiety 'C10 H10 Cl N O'
_chemical_formula_sum 'C10 H10 Cl N O'
_chemical_formula_weight 195.64
_chemical_name_systematic
;
3-Chloromethyl-6,7-dimethyl-1,2-benzoxazole
;
_space_group_IT_number 15
_symmetry_cell_setting monoclinic
_symmetry_space_group_name_Hall '-C 2yc'
_symmetry_space_group_name_H-M 'C 1 2/c 1'
_atom_sites_solution_hydrogens geom
_atom_sites_solution_primary direct
_atom_sites_solution_secondary difmap
_audit_creation_method SHELXL97
_cell_angle_alpha 90.00
_cell_angle_beta 114.151(3)
_cell_angle_gamma 90.00
_cell_formula_units_Z 8
_cell_length_a 20.4938(15)
_cell_length_b 4.1237(3)
_cell_length_c 24.6361(18)
_cell_measurement_reflns_used 3599
_cell_measurement_temperature 295(2)
_cell_measurement_theta_max 25.74
_cell_measurement_theta_min 2.18
_cell_volume 1899.8(2)
_computing_cell_refinement 'APEX2 and SAINT (Bruker, 2004)'
_computing_data_collection 'APEX2 (Bruker, 2004)'
_computing_data_reduction 'SAINT and XPREP (Bruker, 2004)'
_computing_molecular_graphics 'ORTEP-3 (Farrugia, 1997)'
_computing_publication_material 'PLATON (Spek, 2009)'
_computing_structure_refinement 'SHELXL97 (Sheldrick, 2008)'
_computing_structure_solution 'SHELXS97 (Sheldrick, 2008)'
_diffrn_ambient_temperature 295(2)
_diffrn_measured_fraction_theta_full 0.997
_diffrn_measured_fraction_theta_max 0.997
_diffrn_measurement_device_type 'Bruker Kappa APEXII CCD'
_diffrn_measurement_method '\w and \f'
_diffrn_radiation_monochromator graphite
_diffrn_radiation_source 'fine-focus sealed tube'
_diffrn_radiation_type MoK\a
_diffrn_radiation_wavelength 0.71073
_diffrn_reflns_av_R_equivalents 0.0352
_diffrn_reflns_av_sigmaI/netI 0.0238
_diffrn_reflns_limit_h_max 24
_diffrn_reflns_limit_h_min -24
_diffrn_reflns_limit_k_max 4
_diffrn_reflns_limit_k_min -4
_diffrn_reflns_limit_l_max 29
_diffrn_reflns_limit_l_min -29
_diffrn_reflns_number 8155
_diffrn_reflns_theta_full 25.50
_diffrn_reflns_theta_max 25.50
_diffrn_reflns_theta_min 2.18
_diffrn_standards_number 0
_exptl_absorpt_coefficient_mu 0.359
_exptl_absorpt_correction_T_max 0.9482
_exptl_absorpt_correction_T_min 0.9318
_exptl_absorpt_correction_type multi-scan
_exptl_absorpt_process_details '(SADABS; Bruker, 1999)'
_exptl_crystal_colour colourless
_exptl_crystal_density_diffrn 1.368
_exptl_crystal_density_method 'not measured'
_exptl_crystal_description block
_exptl_crystal_F_000 816
_exptl_crystal_size_max 0.20
_exptl_crystal_size_mid 0.15
_exptl_crystal_size_min 0.15
_refine_diff_density_max 0.246
_refine_diff_density_min -0.186
_refine_ls_extinction_method none
_refine_ls_goodness_of_fit_ref 1.060
_refine_ls_hydrogen_treatment constr
_refine_ls_matrix_type full
_refine_ls_number_parameters 120
_refine_ls_number_reflns 1748
_refine_ls_number_restraints 0
_refine_ls_restrained_S_all 1.060
_refine_ls_R_factor_all 0.0523
_refine_ls_R_factor_gt 0.0407
_refine_ls_shift/su_max 0.000
_refine_ls_shift/su_mean 0.000
_refine_ls_structure_factor_coef Fsqd
_refine_ls_weighting_details 'calc w = 1/[\s^2^(Fo^2^)+(0.0575P)^2^+1.2791P] where P=(Fo^2^+2Fc^2^)/3'
_refine_ls_weighting_scheme calc
_refine_ls_wR_factor_gt 0.1095
_refine_ls_wR_factor_ref 0.1201
_reflns_number_gt 1396
_reflns_number_total 1748
_reflns_threshold_expression I>2\s(I)
_cod_data_source_file zs2231.cif
_cod_data_source_block I
_cod_original_sg_symbol_H-M 'C 2/c'
_cod_database_code 2236794
_cod_database_fobs_code 2236794

loop_
_symmetry_equiv_pos_as_xyz
'x, y, z'
'-x, y, -z+1/2'
'x+1/2, y+1/2, z'
'-x+1/2, y+1/2, -z+1/2'
'-x, -y, -z'
'x, -y, z-1/2'
'-x+1/2, -y+1/2, -z'
'x+1/2, -y+1/2, z-1/2'

loop_
_atom_site_type_symbol
_atom_site_label
_atom_site_fract_x
_atom_site_fract_y
_atom_site_fract_z
_atom_site_U_iso_or_equiv
_atom_site_adp_type
_atom_site_calc_flag
_atom_site_refinement_flags
_atom_site_occupancy
_atom_site_symmetry_multiplicity
Cl Cl 0.36216(3) 0.4407(2) 0.14499(3) 0.0810(3) Uani d . 1 1
O O1 0.11696(8) 0.2766(4) 0.03641(6) 0.0579(4) Uani d . 1 1
C C3A 0.19031(10) 0.5502(5) 0.11668(8) 0.0449(4) Uani d . 1 1
C C4 0.20916(11) 0.6941(5) 0.17240(9) 0.0535(5) Uani d . 1 1
H H4 0.2530 0.7972 0.1919 0.064 Uiso calc R 1 1
C C7 0.07354(10) 0.3861(5) 0.11299(8) 0.0490(5) Uani d . 1 1
C C7A 0.12460(10) 0.4049(5) 0.08966(8) 0.0464(5) Uani d . 1 1
C C6 0.09376(11) 0.5243(5) 0.16895(9) 0.0529(5) Uani d . 1 1
C C3 0.22228(11) 0.5014(5) 0.07591(9) 0.0492(5) Uani d . 1 1
C C5 0.16064(12) 0.6770(5) 0.19698(9) 0.0560(5) Uani d . 1 1
H H5 0.1723 0.7708 0.2341 0.067 Uiso calc R 1 1
N N2 0.18083(10) 0.3418(5) 0.02923(8) 0.0610(5) Uani d . 1 1
C C8 0.00258(12) 0.2276(6) 0.07915(10) 0.0667(6) Uani d . 1 1
H H8A -0.0058 0.0668 0.1038 0.100 Uiso calc R 1 1
H H8B 0.0026 0.1261 0.0441 0.100 Uiso calc R 1 1
H H8C -0.0345 0.3882 0.0679 0.100 Uiso calc R 1 1
C C10 0.29367(12) 0.6064(6) 0.08013(10) 0.0620(6) Uani d . 1 1
H H10A 0.2966 0.8413 0.0816 0.074 Uiso calc R 1 1
H H10B 0.3001 0.5344 0.0452 0.074 Uiso calc R 1 1
C C9 0.04460(14) 0.5113(7) 0.20055(11) 0.0761(7) Uani d . 1 1
H H9A -0.0006 0.6070 0.1759 0.114 Uiso calc R 1 1
H H9B 0.0656 0.6289 0.2373 0.114 Uiso calc R 1 1
H H9C 0.0374 0.2895 0.2086 0.114 Uiso calc R 1 1

loop_
_atom_site_aniso_label
_atom_site_aniso_U_11
_atom_site_aniso_U_22
_atom_site_aniso_U_33
_atom_site_aniso_U_12
_atom_site_aniso_U_13
_atom_site_aniso_U_23
Cl 0.0488(4) 0.1014(6) 0.0848(5) 0.0015(3) 0.0190(3) 0.0112(4)
O1 0.0509(8) 0.0716(10) 0.0462(7) -0.0017(7) 0.0147(6) -0.0086(7)
C3A 0.0457(10) 0.0404(10) 0.0441(10) 0.0069(8) 0.0137(8) 0.0031(8)
C4 0.0503(11) 0.0513(12) 0.0505(11) 0.0030(9) 0.0123(9) -0.0051(9)
C7 0.0434(10) 0.0489(12) 0.0491(11) 0.0097(9) 0.0134(9) 0.0077(9)
C7A 0.0471(10) 0.0449(11) 0.0403(9) 0.0087(8) 0.0107(8) 0.0016(8)
C6 0.0528(12) 0.0534(12) 0.0510(11) 0.0142(9) 0.0196(9) 0.0066(9)
C3 0.0498(11) 0.0469(11) 0.0497(11) 0.0075(9) 0.0191(9) 0.0045(9)
C5 0.0624(13) 0.0571(13) 0.0445(10) 0.0093(10) 0.0178(10) -0.0053(9)
N2 0.0569(11) 0.0739(13) 0.0522(10) 0.0036(9) 0.0225(9) -0.0040(9)
C8 0.0487(12) 0.0770(16) 0.0676(14) -0.0030(11) 0.0170(10) 0.0022(12)
C10 0.0605(13) 0.0608(14) 0.0678(14) 0.0006(11) 0.0295(11) 0.0058(11)
C9 0.0754(16) 0.0931(19) 0.0708(15) 0.0116(14) 0.0411(13) 0.0039(13)

loop_
_atom_type_symbol
_atom_type_description
_atom_type_scat_dispersion_real
_atom_type_scat_dispersion_imag
_atom_type_scat_source
C C 0.0033 0.0016 'International Tables Vol C Tables 4.2.6.8 and 6.1.1.4'
H H 0.0000 0.0000 'International Tables Vol C Tables 4.2.6.8 and 6.1.1.4'
N N 0.0061 0.0033 'International Tables Vol C Tables 4.2.6.8 and 6.1.1.4'
O O 0.0106 0.0060 'International Tables Vol C Tables 4.2.6.8 and 6.1.1.4'
Cl Cl 0.1484 0.1585 'International Tables Vol C Tables 4.2.6.8 and 6.1.1.4'

loop_
_geom_angle_atom_site_label_1
_geom_angle_atom_site_label_2
_geom_angle_atom_site_label_3
_geom_angle
C7A O1 N2 107.37(15)
C7A C3A C4 118.97(18)
C7A C3A C3 103.89(17)
C4 C3A C3 137.13(19)
C5 C4 C3A 117.15(19)
C5 C4 H4 121.4
C3A C4 H4 121.4
C7A C7 C6 114.78(18)
C7A C7 C8 121.25(18)
C6 C7 C8 123.97(19)
O1 C7A C3A 109.88(17)
O1 C7A C7 124.63(18)
C3A C7A C7 125.48(18)
C7 C6 C5 120.40(19)
C7 C6 C9 120.5(2)
C5 C6 C9 119.09(19)
N2 C3 C3A 112.04(18)
N2 C3 C10 118.61(19)
C3A C3 C10 129.35(19)
C4 C5 C6 123.19(19)
C4 C5 H5 118.4
C6 C5 H5 118.4
C3 N2 O1 106.82(16)
C7 C8 H8A 109.5
C7 C8 H8B 109.5
H8A C8 H8B 109.5
C7 C8 H8C 109.5
H8A C8 H8C 109.5
H8B C8 H8C 109.5
C3 C10 Cl 110.08(15)
C3 C10 H10A 109.6
Cl C10 H10A 109.6
C3 C10 H10B 109.6
Cl C10 H10B 109.6
H10A C10 H10B 108.2
C6 C9 H9A 109.5
C6 C9 H9B 109.5
H9A C9 H9B 109.5
C6 C9 H9C 109.5
H9A C9 H9C 109.5
H9B C9 H9C 109.5

loop_
_geom_bond_atom_site_label_1
_geom_bond_atom_site_label_2
_geom_bond_distance
Cl C10 1.776(2)
O1 C7A 1.363(2)
O1 N2 1.417(2)
C3A C7A 1.372(3)
C3A C4 1.397(3)
C3A C3 1.420(3)
C4 C5 1.361(3)
C4 H4 0.9300
C7 C7A 1.387(3)
C7 C6 1.389(3)
C7 C8 1.498(3)
C6 C5 1.406(3)
C6 C9 1.505(3)
C3 N2 1.295(3)
C3 C10 1.488(3)
C5 H5 0.9300
C8 H8A 0.9600
C8 H8B 0.9600
C8 H8C 0.9600
C10 H10A 0.9700
C10 H10B 0.9700
C9 H9A 0.9600
C9 H9B 0.9600
C9 H9C 0.9600

loop_
_geom_hbond_atom_site_label_D
_geom_hbond_atom_site_label_H
_geom_hbond_atom_site_label_A
_geom_hbond_site_symmetry_A
_geom_hbond_distance_DH
_geom_hbond_distance_HA
_geom_hbond_distance_DA
_geom_hbond_angle_DHA
C10 H10B N2 7_555 0.97 2.55 3.479(3) 160

loop_
_geom_torsion_atom_site_label_1
_geom_torsion_atom_site_label_2
_geom_torsion_atom_site_label_3
_geom_torsion_atom_site_label_4
_geom_torsion
C7A C3A C4 C5 0.8(3)
C3 C3A C4 C5 -178.2(2)
N2 O1 C7A C3A 0.2(2)
N2 O1 C7A C7 -178.95(17)
C4 C3A C7A O1 -179.26(17)
C3 C3A C7A O1 0.1(2)
C4 C3A C7A C7 -0.1(3)
C3 C3A C7A C7 179.25(18)
C6 C7 C7A O1 177.83(18)
C8 C7 C7A O1 -2.3(3)
C6 C7 C7A C3A -1.2(3)
C8 C7 C7A C3A 178.7(2)
C7A C7 C6 C5 1.8(3)
C8 C7 C6 C5 -178.1(2)
C7A C7 C6 C9 -177.88(19)
C8 C7 C6 C9 2.2(3)
C7A C3A C3 N2 -0.4(2)
C4 C3A C3 N2 178.7(2)
C7A C3A C3 C10 179.5(2)
C4 C3A C3 C10 -1.4(4)
C3A C4 C5 C6 -0.2(3)
C7 C6 C5 C4 -1.2(3)
C9 C6 C5 C4 178.5(2)
C3A C3 N2 O1 0.5(2)
C10 C3 N2 O1 -179.36(17)
C7A O1 N2 C3 -0.5(2)
N2 C3 C10 Cl -121.31(19)
C3A C3 C10 Cl 58.8(3)

loop_
_cod_related_entry_id
_cod_related_entry_database
_cod_related_entry_code
1 ChemSpider 30658201
